data_7159809
loop_
_publ_author_name
'Manenti, Marco'
'Villa, Tommaso'
'Macetti, Giovanni'
'Silvani, Alessandra'

_publ_section_title
;
 Alkene carboamination/oxidative denitrogenation of
 3-allyl-3-hydrazinylindolin-2-ones: one-pot entry to
 spirocyclopropyloxindoles.
;
_journal_issue 10
_journal_name_full 'Organic &amp; biomolecular chemistry'
_journal_page_first 2124
_journal_page_last 2136
_journal_paper_doi 10.1039/d3ob02115g
_journal_volume 22
_journal_year 2024
_chemical_formula_moiety 'C51 H28 Br N O2'
_chemical_formula_sum 'C51 H38 Br N O2'
_chemical_formula_weight 776.73
_chemical_melting_point 526.0(10)
_space_group_crystal_system monoclinic
_space_group_IT_number 14
_space_group_name_Hall '-P 2yn'
_space_group_name_H-M_alt 'P 1 21/n 1'
_atom_sites_solution_hydrogens geom
_audit_conform_dict_location ftp://ftp.iucr.org/pub/cif_core.dic
_audit_conform_dict_name cif_core.dic
_audit_conform_dict_version 2.4.5
_audit_creation_date 2023-10-20
_audit_creation_method SHELXL-2018/3
_audit_update_record
;
2023-11-13 deposited with the CCDC.	2024-02-14 downloaded from the CCDC.
;
_cell_angle_alpha 90
_cell_angle_beta 105.859(6)
_cell_angle_gamma 90
_cell_formula_units_Z 4
_cell_length_a 21.2019(13)
_cell_length_b 9.5258(5)
_cell_length_c 24.3433(12)
_cell_measurement_reflns_used 4510
_cell_measurement_temperature 293(2)
_cell_measurement_theta_max 50.0650
_cell_measurement_theta_min 3.2170
_cell_volume 4729.4(5)
_computing_cell_refinement 'CrysAlisPro 1.171.42.90a (Rigaku OD, 2023)'
_computing_data_collection 'CrysAlisPro 1.171.42.90a (Rigaku OD, 2023)'
_computing_data_reduction 'CrysAlisPro 1.171.42.90a (Rigaku OD, 2023)'
_computing_structure_refinement 'SHELXL-2018/3 (Sheldrick, 2018)'
_computing_structure_solution 'SHELXL-2018/3 (Sheldrick, 2018)'
_diffrn_ambient_temperature 293(2)
_diffrn_detector 'Hybrid Pixel Array Detector'
_diffrn_detector_area_resol_mean 10.0000
_diffrn_detector_type HyPix
_diffrn_measured_fraction_theta_full 0.974
_diffrn_measured_fraction_theta_max 0.974
_diffrn_measurement_details
;
List of Runs (angles in degrees, time in seconds):

  # Type    Start    End  Width  t~exp~   \w     \q     \k     \f   Frames
#--------------------------------------------------------------------------
  1  \w    -55.00 -26.00   0.50   16.77    --   -0.55 -71.00 107.00   58
  2  \w    -21.00  11.00   0.50   16.77    --   -0.55  71.00-122.00   64
  3  \w     35.00 128.00   0.50   45.00    --   55.05  71.00-122.00  186
  4  \w     -5.00  75.00   0.50   45.00    --   55.05 -71.00 107.00  160
  5  \w   -114.00 -67.00   0.50   45.00    --  -56.15 -71.00 107.00   94
  6  \w    -70.00 -43.00   0.50   45.00    --  -56.15  71.00-122.00   54
  7  \w     75.00 101.00   0.50   45.00    --   55.05-125.00-180.00   52
  8  \w    -20.00   5.00   0.50   45.00    --   55.05 -19.00  90.00   50
  9  \w    -12.00  15.00   0.50   45.00    --   55.05 -19.00 150.00   54
 10  \w    -14.00  23.00   0.50   45.00    --   55.05 -19.00 -90.00   74
 11  \w    -20.00  24.00   0.50   45.00    --   55.05 -19.00 120.00   88
 12  \w   -126.00 -88.00   0.50   45.00    --  -56.15-125.00 -90.00   76
 13  \w    -39.00   7.00   0.50   45.00    --  -56.15  38.00-150.00   92
 14  \w    -24.00  16.00   0.50   45.00    --  -56.15  19.00  60.00   80
 15  \w    -44.00   8.00   0.50   45.00    --  -56.15  38.00   0.00  104
 16  \w   -126.00 -55.00   0.50   45.00    --  -56.15 -19.00   0.00  142
 17  \w    -66.00 -41.00   0.50   45.00    --  -56.15 -57.00  30.00   50
 18  \w   -127.00 -63.00   0.50   45.00    --  -56.15 -19.00 150.00  128
 19  \w   -102.00 -77.00   0.50   45.00    --  -56.15 -57.00  30.00   50
 20  \w   -124.00 -58.00   0.50   45.00    --  -56.15 -38.00 -30.00  132
 21  \w   -120.00 -73.00   0.50   45.00    --  -56.15-125.00-150.00   94
;
_diffrn_measurement_device 'four-circle diffractometer'
_diffrn_measurement_device_type 'XtaLAB Synergy, Dualflex, HyPix'
_diffrn_measurement_method '\w scans'
_diffrn_radiation_monochromator mirror
_diffrn_radiation_type CuK\a
_diffrn_radiation_wavelength 1.54184
_diffrn_reflns_av_R_equivalents 0.2132
_diffrn_reflns_av_unetI/netI 0.1430
_diffrn_reflns_Laue_measured_fraction_full 0.974
_diffrn_reflns_Laue_measured_fraction_max 0.974
_diffrn_reflns_limit_h_max 21
_diffrn_reflns_limit_h_min -21
_diffrn_reflns_limit_k_max 9
_diffrn_reflns_limit_k_min -9
_diffrn_reflns_limit_l_max 24
_diffrn_reflns_limit_l_min -24
_diffrn_reflns_number 26125
_diffrn_reflns_point_group_measured_fraction_full 0.974
_diffrn_reflns_point_group_measured_fraction_max 0.974
_diffrn_reflns_theta_full 51.825
_diffrn_reflns_theta_max 51.825
_diffrn_reflns_theta_min 3.239
_diffrn_source 'micro-focus sealed X-ray tube'
_diffrn_source_type 'PhotonJet (Cu) X-ray Source'
_exptl_absorpt_coefficient_mu 1.454
_exptl_absorpt_correction_T_max 1.00000
_exptl_absorpt_correction_T_min 0.64835
_exptl_absorpt_correction_type multi-scan
_exptl_absorpt_process_details
;
CrysAlisPro 1.171.42.49 (Rigaku Oxford Diffraction, 2022)
Empirical absorption correction using spherical harmonics,
implemented in SCALE3 ABSPACK scaling algorithm.
;
_exptl_crystal_colour 'translucent pale colorles'
_exptl_crystal_density_diffrn 1.091
_exptl_crystal_description needle
_exptl_crystal_F_000 1608
_exptl_crystal_recrystallization_method 'Re-crystallisation from solvent: DCM'
_exptl_crystal_size_max 1.0
_exptl_crystal_size_mid 0.1
_exptl_crystal_size_min 0.1
_refine_diff_density_max 0.324
_refine_diff_density_min -0.413
_refine_diff_density_rms 0.059
_refine_ls_extinction_method none
_refine_ls_goodness_of_fit_ref 0.950
_refine_ls_hydrogen_treatment constr
_refine_ls_matrix_type full
_refine_ls_number_parameters 496
_refine_ls_number_reflns 5126
_refine_ls_number_restraints 0
_refine_ls_restrained_S_all 0.950
_refine_ls_R_factor_all 0.1506
_refine_ls_R_factor_gt 0.0732
_refine_ls_shift/su_max 0.000
_refine_ls_shift/su_mean 0.000
_refine_ls_structure_factor_coef Fsqd
_refine_ls_weighting_details 'w=1/[\s^2^(Fo^2^)+(0.1013P)^2^] where P=(Fo^2^+2Fc^2^)/3'
_refine_ls_weighting_scheme calc
_refine_ls_wR_factor_gt 0.1707
_refine_ls_wR_factor_ref 0.2096
_reflns_Friedel_coverage 0.000
_reflns_number_gt 2469
_reflns_number_total 5126
_reflns_threshold_expression 'I > 2\s(I)'
_cod_data_source_file d3ob02115g2.cif
_cod_data_source_block mm103
_cod_depositor_comments
;
The following automatic conversions were performed:

data item '_chemical_melting_point' value '525-527 K' was changed to
'526.0(10)' -- the average value was taken and precision was
estimated.

Automatic conversion script
Id: cif_fix_values 8170 2020-07-09 18:12:32Z antanas 

 Adding full bibliography for 7159808--7159809.cif.
;
_cod_original_cell_volume 4729.3(5)
_cod_original_sg_symbol_H-M 'P 21/n'
_cod_database_code 7159809
_shelx_space_group_comment
;
The symmetry employed for this shelxl refinement is uniquely defined
by the following loop, which should always be used as a source of
symmetry information in preference to the above space-group names.
They are only intended as comments.
;

loop_
_space_group_symop_operation_xyz
'x, y, z'
'-x+1/2, y+1/2, -z+1/2'
'-x, -y, -z'
'x-1/2, -y-1/2, z-1/2'

loop_
_atom_site_label
_atom_site_type_symbol
_atom_site_fract_x
_atom_site_fract_y
_atom_site_fract_z
_atom_site_U_iso_or_equiv
_atom_site_adp_type
_atom_site_occupancy
_atom_site_site_symmetry_order
_atom_site_calc_flag
_atom_site_refinement_flags_posn
_atom_site_refinement_flags_adp
_atom_site_refinement_flags_occupancy
_atom_site_disorder_assembly
_atom_site_disorder_group
Br1 Br 0.11233(6) 0.31909(11) 0.05260(4) 0.1088(5) Uani 1 1 d . . . . .
O1 O 0.0698(2) 0.7206(5) 0.2283(2) 0.0650(14) Uani 1 1 d . . . . .
O2 O 0.1626(3) 0.4628(6) 0.3940(2) 0.0730(17) Uani 1 1 d . . . . .
N1 N 0.1778(3) 0.6075(6) 0.4737(2) 0.0590(17) Uani 1 1 d . . . . .
C1 C 0.2141(4) 0.5937(7) 0.2967(3) 0.0527(19) Uani 1 1 d . . . . .
H1 H 0.229922 0.551403 0.335168 0.063 Uiso 1 1 calc R U . . .
C2 C 0.1463(4) 0.5308(8) 0.2673(3) 0.060(2) Uani 1 1 d . . . . .
H2 H 0.135654 0.446188 0.286609 0.072 Uiso 1 1 calc R U . . .
C3 C 0.1213(4) 0.5252(8) 0.2041(3) 0.062(2) Uani 1 1 d . . . . .
C4 C 0.1316(4) 0.4294(8) 0.1643(4) 0.069(2) Uani 1 1 d . . . . .
H4 H 0.159359 0.351640 0.175686 0.082 Uiso 1 1 calc R U . . .
C5 C 0.0998(5) 0.4520(10) 0.1080(4) 0.071(2) Uani 1 1 d . . . . .
C6 C 0.0584(4) 0.5662(11) 0.0893(3) 0.081(3) Uani 1 1 d . . . . .
H6 H 0.037811 0.578596 0.050222 0.098 Uiso 1 1 calc R U . . .
C7 C 0.0480(4) 0.6610(9) 0.1288(4) 0.079(3) Uani 1 1 d . . . . .
H7 H 0.020828 0.739664 0.117465 0.094 Uiso 1 1 calc R U . . .
C8 C 0.0787(4) 0.6362(9) 0.1852(3) 0.065(2) Uani 1 1 d . . . . .
C9 C 0.1129(4) 0.6682(7) 0.2814(3) 0.054(2) Uani 1 1 d . . . . .
C10 C 0.1815(4) 0.7375(7) 0.3027(3) 0.056(2) Uani 1 1 d . . . . .
H10 H 0.189622 0.810281 0.276401 0.067 Uiso 1 1 calc R U . . .
C11 C 0.2703(4) 0.5969(7) 0.2700(3) 0.054(2) Uani 1 1 d . . . . .
C12 C 0.3304(4) 0.5488(7) 0.3007(3) 0.061(2) Uani 1 1 d . . . . .
H12 H 0.334299 0.507114 0.336441 0.073 Uiso 1 1 calc R U . . .
C13 C 0.3860(4) 0.5590(7) 0.2809(3) 0.062(2) Uani 1 1 d . . . . .
H13 H 0.426682 0.527578 0.303984 0.075 Uiso 1 1 calc R U . . .
C14 C 0.3818(4) 0.6154(7) 0.2274(3) 0.054(2) Uani 1 1 d . . . . .
C15 C 0.3218(4) 0.6618(7) 0.1963(3) 0.061(2) Uani 1 1 d . . . . .
H15 H 0.317454 0.701172 0.160056 0.073 Uiso 1 1 calc R U . . .
C16 C 0.2663(4) 0.6522(7) 0.2170(3) 0.058(2) Uani 1 1 d . . . . .
H16 H 0.225660 0.684191 0.194184 0.069 Uiso 1 1 calc R U . . .
C17 C 0.4415(4) 0.6289(9) 0.2061(3) 0.062(2) Uani 1 1 d . . . . .
C18 C 0.4940(4) 0.5353(9) 0.2246(3) 0.077(3) Uani 1 1 d . . . . .
H18 H 0.491332 0.462656 0.250063 0.092 Uiso 1 1 calc R U . . .
C19 C 0.5510(5) 0.5491(12) 0.2053(4) 0.109(3) Uani 1 1 d . . . . .
H19 H 0.587628 0.490583 0.219031 0.131 Uiso 1 1 calc R U . . .
C20 C 0.5502(6) 0.6523(13) 0.1656(4) 0.105(4) Uani 1 1 d . . . . .
H20 H 0.585946 0.659587 0.149900 0.126 Uiso 1 1 calc R U . . .
C21 C 0.4993(6) 0.7446(11) 0.1481(4) 0.094(3) Uani 1 1 d . . . . .
H21 H 0.502134 0.817973 0.123097 0.113 Uiso 1 1 calc R U . . .
C22 C 0.4448(4) 0.7312(9) 0.1665(3) 0.079(3) Uani 1 1 d . . . . .
H22 H 0.408957 0.791615 0.152283 0.094 Uiso 1 1 calc R U . . .
C23 C 0.0798(4) 0.6802(8) 0.3296(3) 0.064(2) Uani 1 1 d . . . . .
H23A H 0.047043 0.755390 0.321304 0.077 Uiso 1 1 calc R U . . .
H23B H 0.057782 0.591928 0.333667 0.077 Uiso 1 1 calc R U . . .
C24 C 0.1322(4) 0.7123(7) 0.3837(3) 0.057(2) Uani 1 1 d . . . . .
C25 C 0.1872(4) 0.7924(7) 0.3625(3) 0.057(2) Uani 1 1 d . . . . .
H25A H 0.179833 0.893994 0.361760 0.068 Uiso 1 1 calc R U . . .
H25B H 0.230844 0.772481 0.387861 0.068 Uiso 1 1 calc R U . . .
C26 C 0.1455(4) 0.7344(8) 0.4825(3) 0.057(2) Uani 1 1 d . . . . .
C27 C 0.1407(4) 0.7955(9) 0.5333(3) 0.072(2) Uani 1 1 d . . . . .
H27 H 0.160155 0.753617 0.568851 0.086 Uiso 1 1 calc R U . . .
C28 C 0.1060(5) 0.9210(10) 0.5292(4) 0.082(3) Uani 1 1 d . . . . .
H28 H 0.102671 0.965885 0.562643 0.099 Uiso 1 1 calc R U . . .
C29 C 0.0768(4) 0.9801(8) 0.4773(4) 0.076(3) Uani 1 1 d . . . . .
H29 H 0.052123 1.062748 0.475601 0.092 Uiso 1 1 calc R U . . .
C30 C 0.0828(4) 0.9206(9) 0.4275(3) 0.067(2) Uani 1 1 d . . . . .
H30 H 0.064165 0.964391 0.392146 0.080 Uiso 1 1 calc R U . . .
C31 C 0.1163(4) 0.7964(9) 0.4301(3) 0.057(2) Uani 1 1 d . . . . .
C32 C 0.1601(4) 0.5768(9) 0.4168(3) 0.058(2) Uani 1 1 d . . . . .
C33 C 0.2072(4) 0.5089(8) 0.5210(3) 0.061(2) Uani 1 1 d . . . . .
C34 C 0.1508(4) 0.4596(8) 0.5463(4) 0.063(2) Uani 1 1 d . . . . .
C35 C 0.1547(5) 0.4763(9) 0.6036(4) 0.099(3) Uani 1 1 d . . . . .
H35 H 0.191512 0.518509 0.628767 0.119 Uiso 1 1 calc R U . . .
C36 C 0.1020(6) 0.4283(13) 0.6231(4) 0.122(4) Uani 1 1 d . . . . .
H36 H 0.103704 0.437988 0.661867 0.146 Uiso 1 1 calc R U . . .
C37 C 0.0483(6) 0.3675(11) 0.5865(6) 0.118(4) Uani 1 1 d . . . . .
H37 H 0.013779 0.334668 0.600416 0.141 Uiso 1 1 calc R U . . .
C38 C 0.0445(4) 0.3545(9) 0.5296(5) 0.092(3) Uani 1 1 d . . . . .
H38 H 0.007606 0.313576 0.504184 0.110 Uiso 1 1 calc R U . . .
C39 C 0.0964(5) 0.4028(9) 0.5104(4) 0.078(3) Uani 1 1 d . . . . .
H39 H 0.093816 0.395998 0.471351 0.094 Uiso 1 1 calc R U . . .
C40 C 0.2665(4) 0.5750(11) 0.5636(4) 0.073(2) Uani 1 1 d . . . . .
C41 C 0.3018(5) 0.5009(10) 0.6117(4) 0.093(3) Uani 1 1 d . . . . .
H41 H 0.287062 0.411237 0.618592 0.111 Uiso 1 1 calc R U . . .
C42 C 0.3554(7) 0.5524(16) 0.6483(4) 0.122(4) Uani 1 1 d . . . . .
H42 H 0.377107 0.499142 0.680395 0.147 Uiso 1 1 calc R U . . .
C43 C 0.3799(6) 0.6842(18) 0.6398(6) 0.134(5) Uani 1 1 d . . . . .
H43 H 0.417129 0.721378 0.666201 0.161 Uiso 1 1 calc R U . . .
C44 C 0.3486(6) 0.7571(12) 0.5924(5) 0.106(3) Uani 1 1 d . . . . .
H44 H 0.365139 0.844558 0.585039 0.128 Uiso 1 1 calc R U . . .
C45 C 0.2923(5) 0.7038(11) 0.5544(4) 0.080(3) Uani 1 1 d . . . . .
H45 H 0.271232 0.756332 0.521881 0.096 Uiso 1 1 calc R U . . .
C46 C 0.2938(6) 0.1627(13) 0.4538(5) 0.114(4) Uani 1 1 d . . . . .
H46 H 0.313066 0.088616 0.438666 0.136 Uiso 1 1 calc R U . . .
C47 C 0.2480(5) 0.1335(10) 0.4828(4) 0.111(3) Uani 1 1 d . . . . .
H47 H 0.235896 0.040408 0.487656 0.133 Uiso 1 1 calc R U . . .
C48 C 0.2197(4) 0.2456(11) 0.5049(3) 0.082(3) Uani 1 1 d . . . . .
H48 H 0.188790 0.228118 0.525359 0.098 Uiso 1 1 calc R U . . .
C49 C 0.2374(4) 0.3815(9) 0.4966(3) 0.068(2) Uani 1 1 d . . . . .
C50 C 0.2859(4) 0.4070(9) 0.4695(3) 0.081(3) Uani 1 1 d . . . . .
H50 H 0.301077 0.498705 0.466586 0.097 Uiso 1 1 calc R U . . .
C51 C 0.3114(5) 0.2953(13) 0.4470(4) 0.100(3) Uani 1 1 d . . . . .
H51 H 0.342006 0.312352 0.426186 0.120 Uiso 1 1 calc R U . . .

loop_
_atom_site_aniso_label
_atom_site_aniso_U_11
_atom_site_aniso_U_22
_atom_site_aniso_U_33
_atom_site_aniso_U_23
_atom_site_aniso_U_13
_atom_site_aniso_U_12
Br1 0.1282(11) 0.1264(10) 0.0823(7) -0.0360(6) 0.0467(7) -0.0115(7)
O1 0.075(4) 0.075(4) 0.051(3) -0.004(3) 0.027(3) 0.014(3)
O2 0.106(5) 0.066(4) 0.060(3) 0.001(3) 0.044(3) 0.001(3)
N1 0.071(5) 0.075(5) 0.037(4) 0.000(3) 0.026(3) -0.003(4)
C1 0.048(6) 0.061(5) 0.055(4) 0.004(4) 0.024(4) 0.001(4)
C2 0.074(7) 0.069(6) 0.045(5) 0.005(4) 0.028(4) 0.002(5)
C3 0.070(7) 0.060(6) 0.063(6) 0.007(5) 0.029(5) -0.002(5)
C4 0.082(7) 0.059(5) 0.077(6) -0.014(5) 0.043(5) -0.009(5)
C5 0.079(7) 0.092(7) 0.049(6) -0.020(5) 0.028(5) -0.021(6)
C6 0.066(7) 0.129(8) 0.050(5) 0.000(6) 0.017(5) -0.009(6)
C7 0.085(7) 0.100(7) 0.063(6) 0.002(5) 0.040(5) 0.008(5)
C8 0.061(6) 0.096(7) 0.041(5) 0.003(5) 0.022(4) -0.006(5)
C9 0.066(6) 0.064(5) 0.043(4) 0.000(4) 0.031(4) -0.006(5)
C10 0.068(6) 0.052(5) 0.060(5) 0.001(4) 0.039(4) -0.005(5)
C11 0.060(6) 0.054(5) 0.053(5) 0.007(4) 0.024(4) 0.007(4)
C12 0.079(7) 0.060(5) 0.056(5) -0.001(4) 0.041(5) -0.002(5)
C13 0.062(6) 0.065(5) 0.064(5) -0.005(4) 0.024(5) 0.004(4)
C14 0.054(6) 0.064(5) 0.049(5) -0.008(4) 0.022(4) -0.001(5)
C15 0.069(7) 0.068(5) 0.054(5) 0.001(4) 0.033(5) 0.000(5)
C16 0.058(6) 0.061(5) 0.056(5) 0.006(4) 0.017(4) 0.014(4)
C17 0.059(7) 0.078(6) 0.054(5) -0.014(4) 0.023(5) 0.001(5)
C18 0.065(7) 0.116(7) 0.054(5) -0.002(5) 0.022(5) 0.016(6)
C19 0.065(8) 0.183(11) 0.085(7) -0.017(7) 0.033(6) 0.026(7)
C20 0.095(10) 0.161(11) 0.083(7) 0.004(7) 0.064(7) -0.028(8)
C21 0.099(9) 0.099(8) 0.102(7) 0.019(6) 0.057(7) 0.005(7)
C22 0.084(7) 0.087(6) 0.083(6) 0.005(5) 0.053(5) 0.001(5)
C23 0.068(6) 0.081(6) 0.054(5) 0.001(4) 0.036(4) 0.005(5)
C24 0.070(6) 0.062(5) 0.048(4) 0.001(4) 0.032(4) -0.009(4)
C25 0.073(6) 0.050(5) 0.060(5) 0.001(4) 0.040(4) -0.004(4)
C26 0.067(6) 0.054(5) 0.064(6) -0.004(5) 0.040(5) -0.001(4)
C27 0.096(7) 0.075(7) 0.055(5) 0.002(4) 0.038(5) 0.001(5)
C28 0.117(9) 0.078(7) 0.070(6) -0.003(5) 0.056(6) -0.002(6)
C29 0.102(8) 0.073(6) 0.073(6) -0.014(5) 0.055(6) -0.006(5)
C30 0.078(7) 0.076(6) 0.058(5) 0.000(5) 0.037(5) 0.004(5)
C31 0.052(6) 0.082(6) 0.047(5) 0.003(4) 0.028(4) 0.009(5)
C32 0.056(6) 0.072(6) 0.055(6) 0.011(5) 0.033(4) -0.005(5)
C33 0.063(6) 0.077(6) 0.052(5) 0.002(5) 0.031(5) 0.000(5)
C34 0.072(7) 0.063(6) 0.070(6) 0.006(4) 0.044(5) 0.001(5)
C35 0.110(9) 0.131(8) 0.078(6) 0.007(5) 0.061(6) -0.017(6)
C36 0.130(11) 0.177(11) 0.085(8) -0.008(7) 0.077(8) -0.018(9)
C37 0.105(11) 0.140(10) 0.144(11) -0.005(8) 0.094(9) -0.005(8)
C38 0.054(7) 0.103(7) 0.138(9) -0.009(6) 0.061(6) -0.010(5)
C39 0.060(7) 0.087(7) 0.091(6) -0.009(5) 0.027(6) -0.003(6)
C40 0.067(7) 0.091(7) 0.070(6) -0.001(5) 0.038(6) -0.005(6)
C41 0.080(8) 0.134(9) 0.056(6) 0.013(6) 0.005(6) 0.007(7)
C42 0.103(11) 0.186(13) 0.062(7) 0.004(8) -0.002(7) 0.001(10)
C43 0.076(9) 0.219(16) 0.094(10) -0.031(10) 0.001(7) -0.023(10)
C44 0.093(10) 0.136(9) 0.092(8) -0.010(8) 0.028(7) -0.033(8)
C45 0.072(8) 0.108(8) 0.064(6) 0.003(6) 0.026(6) 0.008(6)
C46 0.123(10) 0.102(9) 0.139(9) -0.027(7) 0.073(8) 0.031(8)
C47 0.125(10) 0.093(8) 0.135(9) 0.005(6) 0.070(8) 0.010(7)
C48 0.087(7) 0.089(7) 0.090(6) 0.016(6) 0.059(5) 0.024(6)
C49 0.080(7) 0.068(6) 0.066(5) 0.010(4) 0.037(5) 0.011(5)
C50 0.082(7) 0.094(7) 0.085(6) -0.006(5) 0.055(6) 0.008(6)
C51 0.115(9) 0.101(8) 0.104(7) -0.009(7) 0.064(6) 0.014(8)

loop_
_atom_type_symbol
_atom_type_description
_atom_type_scat_dispersion_real
_atom_type_scat_dispersion_imag
_atom_type_scat_source
C C 0.0181 0.0091 'International Tables Vol C Tables 4.2.6.8 and 6.1.1.4'
H H 0.0000 0.0000 'International Tables Vol C Tables 4.2.6.8 and 6.1.1.4'
Br Br -0.6763 1.2805 'International Tables Vol C Tables 4.2.6.8 and 6.1.1.4'
N N 0.0311 0.0180 'International Tables Vol C Tables 4.2.6.8 and 6.1.1.4'
O O 0.0492 0.0322 'International Tables Vol C Tables 4.2.6.8 and 6.1.1.4'

loop_
_geom_angle_atom_site_label_1
_geom_angle_atom_site_label_2
_geom_angle_atom_site_label_3
_geom_angle
_geom_angle_site_symmetry_1
_geom_angle_site_symmetry_3
_geom_angle_publ_flag
C8 O1 C9 107.0(5) . . ?
C32 N1 C26 108.8(6) . . ?
C32 N1 C33 126.4(6) . . ?
C26 N1 C33 122.2(6) . . ?
C11 C1 C2 123.7(6) . . ?
C11 C1 C10 116.5(6) . . ?
C2 C1 C10 90.2(5) . . ?
C11 C1 H1 108.3 . . ?
C2 C1 H1 108.3 . . ?
C10 C1 H1 108.3 . . ?
C3 C2 C1 121.3(6) . . ?
C3 C2 C9 101.6(6) . . ?
C1 C2 C9 89.6(5) . . ?
C3 C2 H2 113.6 . . ?
C1 C2 H2 113.6 . . ?
C9 C2 H2 113.6 . . ?
C8 C3 C4 118.8(7) . . ?
C8 C3 C2 109.4(7) . . ?
C4 C3 C2 131.7(8) . . ?
C5 C4 C3 117.8(8) . . ?
C5 C4 H4 121.1 . . ?
C3 C4 H4 121.1 . . ?
C4 C5 C6 122.8(7) . . ?
C4 C5 Br1 118.4(8) . . ?
C6 C5 Br1 118.8(7) . . ?
C7 C6 C5 119.3(7) . . ?
C7 C6 H6 120.3 . . ?
C5 C6 H6 120.3 . . ?
C8 C7 C6 117.6(8) . . ?
C8 C7 H7 121.2 . . ?
C6 C7 H7 121.2 . . ?
C7 C8 O1 122.5(8) . . ?
C7 C8 C3 123.6(8) . . ?
O1 C8 C3 114.0(7) . . ?
O1 C9 C23 110.3(6) . . ?
O1 C9 C10 117.1(5) . . ?
C23 C9 C10 107.3(5) . . ?
O1 C9 C2 107.7(5) . . ?
C23 C9 C2 124.0(6) . . ?
C10 C9 C2 89.5(6) . . ?
C25 C10 C9 106.8(5) . . ?
C25 C10 C1 118.0(6) . . ?
C9 C10 C1 89.7(5) . . ?
C25 C10 H10 113.3 . . ?
C9 C10 H10 113.3 . . ?
C1 C10 H10 113.3 . . ?
C12 C11 C16 116.8(7) . . ?
C12 C11 C1 119.1(6) . . ?
C16 C11 C1 124.1(8) . . ?
C11 C12 C13 122.5(7) . . ?
C11 C12 H12 118.7 . . ?
C13 C12 H12 118.7 . . ?
C14 C13 C12 120.5(8) . . ?
C14 C13 H13 119.8 . . ?
C12 C13 H13 119.8 . . ?
C15 C14 C13 117.2(7) . . ?
C15 C14 C17 121.8(7) . . ?
C13 C14 C17 120.9(8) . . ?
C14 C15 C16 121.7(7) . . ?
C14 C15 H15 119.2 . . ?
C16 C15 H15 119.2 . . ?
C11 C16 C15 121.3(7) . . ?
C11 C16 H16 119.4 . . ?
C15 C16 H16 119.4 . . ?
C22 C17 C18 119.1(7) . . ?
C22 C17 C14 120.6(8) . . ?
C18 C17 C14 120.3(8) . . ?
C17 C18 C19 120.5(8) . . ?
C17 C18 H18 119.7 . . ?
C19 C18 H18 119.7 . . ?
C20 C19 C18 116.8(9) . . ?
C20 C19 H19 121.6 . . ?
C18 C19 H19 121.6 . . ?
C21 C20 C19 122.4(9) . . ?
C21 C20 H20 118.8 . . ?
C19 C20 H20 118.8 . . ?
C22 C21 C20 120.6(9) . . ?
C22 C21 H21 119.7 . . ?
C20 C21 H21 119.7 . . ?
C21 C22 C17 120.3(9) . . ?
C21 C22 H22 119.8 . . ?
C17 C22 H22 119.8 . . ?
C24 C23 C9 107.7(6) . . ?
C24 C23 H23A 110.2 . . ?
C9 C23 H23A 110.2 . . ?
C24 C23 H23B 110.2 . . ?
C9 C23 H23B 110.2 . . ?
H23A C23 H23B 108.5 . . ?
C31 C24 C23 120.3(7) . . ?
C31 C24 C32 100.7(6) . . ?
C23 C24 C32 111.8(6) . . ?
C31 C24 C25 108.9(5) . . ?
C23 C24 C25 104.2(5) . . ?
C32 C24 C25 111.0(6) . . ?
C10 C25 C24 105.7(5) . . ?
C10 C25 H25A 110.6 . . ?
C24 C25 H25A 110.6 . . ?
C10 C25 H25B 110.6 . . ?
C24 C25 H25B 110.6 . . ?
H25A C25 H25B 108.7 . . ?
C31 C26 C27 121.0(7) . . ?
C31 C26 N1 109.5(6) . . ?
C27 C26 N1 129.6(7) . . ?
C26 C27 C28 117.3(7) . . ?
C26 C27 H27 121.3 . . ?
C28 C27 H27 121.3 . . ?
C29 C28 C27 121.1(8) . . ?
C29 C28 H28 119.4 . . ?
C27 C28 H28 119.4 . . ?
C28 C29 C30 121.2(8) . . ?
C28 C29 H29 119.4 . . ?
C30 C29 H29 119.4 . . ?
C29 C30 C31 119.0(7) . . ?
C29 C30 H30 120.5 . . ?
C31 C30 H30 120.5 . . ?
C26 C31 C30 120.3(7) . . ?
C26 C31 C24 109.2(7) . . ?
C30 C31 C24 130.3(7) . . ?
O2 C32 N1 128.0(7) . . ?
O2 C32 C24 124.0(7) . . ?
N1 C32 C24 108.0(7) . . ?
N1 C33 C40 110.9(6) . . ?
N1 C33 C49 108.9(6) . . ?
C40 C33 C49 103.3(7) . . ?
N1 C33 C34 107.0(6) . . ?
C40 C33 C34 115.7(7) . . ?
C49 C33 C34 110.8(6) . . ?
C39 C34 C35 120.2(8) . . ?
C39 C34 C33 118.3(7) . . ?
C35 C34 C33 121.5(8) . . ?
C34 C35 C36 117.9(9) . . ?
C34 C35 H35 121.0 . . ?
C36 C35 H35 121.0 . . ?
C37 C36 C35 121.1(10) . . ?
C37 C36 H36 119.4 . . ?
C35 C36 H36 119.4 . . ?
C38 C37 C36 120.2(9) . . ?
C38 C37 H37 119.9 . . ?
C36 C37 H37 119.9 . . ?
C37 C38 C39 118.6(10) . . ?
C37 C38 H38 120.7 . . ?
C39 C38 H38 120.7 . . ?
C34 C39 C38 121.9(9) . . ?
C34 C39 H39 119.0 . . ?
C38 C39 H39 119.0 . . ?
C45 C40 C41 116.0(9) . . ?
C45 C40 C33 122.9(9) . . ?
C41 C40 C33 120.8(9) . . ?
C42 C41 C40 122.6(10) . . ?
C42 C41 H41 118.7 . . ?
C40 C41 H41 118.7 . . ?
C41 C42 C43 121.1(12) . . ?
C41 C42 H42 119.4 . . ?
C43 C42 H42 119.4 . . ?
C44 C43 C42 118.1(11) . . ?
C44 C43 H43 120.9 . . ?
C42 C43 H43 120.9 . . ?
C43 C44 C45 120.7(11) . . ?
C43 C44 H44 119.6 . . ?
C45 C44 H44 119.6 . . ?
C40 C45 C44 121.4(9) . . ?
C40 C45 H45 119.3 . . ?
C44 C45 H45 119.3 . . ?
C51 C46 C47 120.9(9) . . ?
C51 C46 H46 119.6 . . ?
C47 C46 H46 119.6 . . ?
C46 C47 C48 118.6(9) . . ?
C46 C47 H47 120.7 . . ?
C48 C47 H47 120.7 . . ?
C49 C48 C47 119.8(8) . . ?
C49 C48 H48 120.1 . . ?
C47 C48 H48 120.1 . . ?
C48 C49 C50 120.1(8) . . ?
C48 C49 C33 121.1(7) . . ?
C50 C49 C33 118.7(8) . . ?
C51 C50 C49 118.5(9) . . ?
C51 C50 H50 120.7 . . ?
C49 C50 H50 120.7 . . ?
C46 C51 C50 121.9(9) . . ?
C46 C51 H51 119.1 . . ?
C50 C51 H51 119.1 . . ?

loop_
_geom_bond_atom_site_label_1
_geom_bond_atom_site_label_2
_geom_bond_distance
_geom_bond_site_symmetry_2
_geom_bond_publ_flag
Br1 C5 1.920(7) . ?
O1 C8 1.376(8) . ?
O1 C9 1.452(8) . ?
O2 C32 1.226(8) . ?
N1 C32 1.363(9) . ?
N1 C26 1.434(8) . ?
N1 C33 1.486(8) . ?
C1 C11 1.506(9) . ?
C1 C2 1.542(9) . ?
C1 C10 1.559(9) . ?
C1 H1 0.9900 . ?
C2 C3 1.484(9) . ?
C2 C9 1.569(9) . ?
C2 H2 0.9900 . ?
C3 C8 1.384(9) . ?
C3 C4 1.391(9) . ?
C4 C5 1.369(10) . ?
C4 H4 0.9400 . ?
C5 C6 1.394(11) . ?
C6 C7 1.380(10) . ?
C6 H6 0.9400 . ?
C7 C8 1.369(10) . ?
C7 H7 0.9400 . ?
C9 C23 1.528(8) . ?
C9 C10 1.551(9) . ?
C10 C25 1.521(8) . ?
C10 H10 0.9900 . ?
C11 C12 1.367(9) . ?
C11 C16 1.374(9) . ?
C12 C13 1.393(9) . ?
C12 H12 0.9400 . ?
C13 C14 1.388(9) . ?
C13 H13 0.9400 . ?
C14 C15 1.365(9) . ?
C14 C17 1.500(10) . ?
C15 C16 1.402(9) . ?
C15 H15 0.9400 . ?
C16 H16 0.9400 . ?
C17 C22 1.386(10) . ?
C17 C18 1.400(10) . ?
C18 C19 1.418(11) . ?
C18 H18 0.9400 . ?
C19 C20 1.376(12) . ?
C19 H19 0.9400 . ?
C20 C21 1.366(12) . ?
C20 H20 0.9400 . ?
C21 C22 1.355(11) . ?
C21 H21 0.9400 . ?
C22 H22 0.9400 . ?
C23 C24 1.504(9) . ?
C23 H23A 0.9800 . ?
C23 H23B 0.9800 . ?
C24 C31 1.497(9) . ?
C24 C32 1.551(10) . ?
C24 C25 1.592(9) . ?
C25 H25A 0.9800 . ?
C25 H25B 0.9800 . ?
C26 C31 1.387(9) . ?
C26 C27 1.396(9) . ?
C27 C28 1.393(10) . ?
C27 H27 0.9400 . ?
C28 C29 1.367(10) . ?
C28 H28 0.9400 . ?
C29 C30 1.375(9) . ?
C29 H29 0.9400 . ?
C30 C31 1.373(9) . ?
C30 H30 0.9400 . ?
C33 C40 1.530(10) . ?
C33 C49 1.564(10) . ?
C33 C34 1.559(10) . ?
C34 C39 1.354(10) . ?
C34 C35 1.384(10) . ?
C35 C36 1.403(12) . ?
C35 H35 0.9400 . ?
C36 C37 1.368(13) . ?
C36 H36 0.9400 . ?
C37 C38 1.371(12) . ?
C37 H37 0.9400 . ?
C38 C39 1.386(11) . ?
C38 H38 0.9400 . ?
C39 H39 0.9400 . ?
C40 C45 1.386(11) . ?
C40 C41 1.397(11) . ?
C41 C42 1.331(13) . ?
C41 H41 0.9400 . ?
C42 C43 1.396(14) . ?
C42 H42 0.9400 . ?
C43 C44 1.355(13) . ?
C43 H43 0.9400 . ?
C44 C45 1.391(12) . ?
C44 H44 0.9400 . ?
C45 H45 0.9400 . ?
C46 C51 1.341(12) . ?
C46 C47 1.375(13) . ?
C46 H46 0.9400 . ?
C47 C48 1.402(11) . ?
C47 H47 0.9400 . ?
C48 C49 1.378(10) . ?
C48 H48 0.9400 . ?
C49 C50 1.387(10) . ?
C50 C51 1.372(11) . ?
C50 H50 0.9400 . ?
C51 H51 0.9400 . ?

loop_
_geom_torsion_atom_site_label_1
_geom_torsion_atom_site_label_2
_geom_torsion_atom_site_label_3
_geom_torsion_atom_site_label_4
_geom_torsion
_geom_torsion_site_symmetry_1
_geom_torsion_site_symmetry_2
_geom_torsion_site_symmetry_3
_geom_torsion_site_symmetry_4
_geom_torsion_publ_flag
C11 C1 C2 C3 -26.9(11) . . . . ?
C10 C1 C2 C3 95.7(7) . . . . ?
C11 C1 C2 C9 -130.3(7) . . . . ?
C10 C1 C2 C9 -7.8(5) . . . . ?
C1 C2 C3 C8 -99.0(8) . . . . ?
C9 C2 C3 C8 -2.2(8) . . . . ?
C1 C2 C3 C4 83.6(10) . . . . ?
C9 C2 C3 C4 -179.6(8) . . . . ?
C8 C3 C4 C5 1.4(11) . . . . ?
C2 C3 C4 C5 178.6(8) . . . . ?
C3 C4 C5 C6 0.3(12) . . . . ?
C3 C4 C5 Br1 -179.0(5) . . . . ?
C4 C5 C6 C7 -0.5(13) . . . . ?
Br1 C5 C6 C7 178.7(6) . . . . ?
C5 C6 C7 C8 -0.9(12) . . . . ?
C6 C7 C8 O1 -177.4(7) . . . . ?
C6 C7 C8 C3 2.7(12) . . . . ?
C9 O1 C8 C7 -176.3(7) . . . . ?
C9 O1 C8 C3 3.6(8) . . . . ?
C4 C3 C8 C7 -3.0(12) . . . . ?
C2 C3 C8 C7 179.2(7) . . . . ?
C4 C3 C8 O1 177.1(6) . . . . ?
C2 C3 C8 O1 -0.7(9) . . . . ?
C8 O1 C9 C23 -143.0(6) . . . . ?
C8 O1 C9 C10 94.0(7) . . . . ?
C8 O1 C9 C2 -4.8(7) . . . . ?
C3 C2 C9 O1 4.3(7) . . . . ?
C1 C2 C9 O1 126.2(5) . . . . ?
C3 C2 C9 C23 135.3(7) . . . . ?
C1 C2 C9 C23 -102.8(7) . . . . ?
C3 C2 C9 C10 -114.1(6) . . . . ?
C1 C2 C9 C10 7.8(5) . . . . ?
O1 C9 C10 C25 123.3(6) . . . . ?
C23 C9 C10 C25 -1.3(8) . . . . ?
C2 C9 C10 C25 -127.0(5) . . . . ?
O1 C9 C10 C1 -117.4(6) . . . . ?
C23 C9 C10 C1 118.0(6) . . . . ?
C2 C9 C10 C1 -7.7(5) . . . . ?
C11 C1 C10 C25 -114.8(7) . . . . ?
C2 C1 C10 C25 116.8(6) . . . . ?
C11 C1 C10 C9 136.3(7) . . . . ?
C2 C1 C10 C9 7.8(5) . . . . ?
C2 C1 C11 C12 -129.7(8) . . . . ?
C10 C1 C11 C12 120.5(7) . . . . ?
C2 C1 C11 C16 53.6(10) . . . . ?
C10 C1 C11 C16 -56.1(10) . . . . ?
C16 C11 C12 C13 2.4(11) . . . . ?
C1 C11 C12 C13 -174.5(6) . . . . ?
C11 C12 C13 C14 -2.3(11) . . . . ?
C12 C13 C14 C15 1.2(10) . . . . ?
C12 C13 C14 C17 179.1(6) . . . . ?
C13 C14 C15 C16 -0.5(10) . . . . ?
C17 C14 C15 C16 -178.4(6) . . . . ?
C12 C11 C16 C15 -1.6(10) . . . . ?
C1 C11 C16 C15 175.1(7) . . . . ?
C14 C15 C16 C11 0.8(11) . . . . ?
C15 C14 C17 C22 24.4(11) . . . . ?
C13 C14 C17 C22 -153.4(7) . . . . ?
C15 C14 C17 C18 -153.6(7) . . . . ?
C13 C14 C17 C18 28.7(10) . . . . ?
C22 C17 C18 C19 3.1(12) . . . . ?
C14 C17 C18 C19 -178.9(7) . . . . ?
C17 C18 C19 C20 -3.7(13) . . . . ?
C18 C19 C20 C21 4.6(15) . . . . ?
C19 C20 C21 C22 -4.9(16) . . . . ?
C20 C21 C22 C17 4.0(15) . . . . ?
C18 C17 C22 C21 -3.2(12) . . . . ?
C14 C17 C22 C21 178.8(8) . . . . ?
O1 C9 C23 C24 -145.7(6) . . . . ?
C10 C9 C23 C24 -17.1(8) . . . . ?
C2 C9 C23 C24 84.3(9) . . . . ?
C9 C23 C24 C31 150.1(6) . . . . ?
C9 C23 C24 C32 -92.2(7) . . . . ?
C9 C23 C24 C25 27.7(7) . . . . ?
C9 C10 C25 C24 18.0(7) . . . . ?
C1 C10 C25 C24 -80.8(7) . . . . ?
C31 C24 C25 C10 -157.9(6) . . . . ?
C23 C24 C25 C10 -28.3(7) . . . . ?
C32 C24 C25 C10 92.2(7) . . . . ?
C32 N1 C26 C31 -10.1(8) . . . . ?
C33 N1 C26 C31 -172.9(6) . . . . ?
C32 N1 C26 C27 169.6(7) . . . . ?
C33 N1 C26 C27 6.9(11) . . . . ?
C31 C26 C27 C28 -0.5(11) . . . . ?
N1 C26 C27 C28 179.8(7) . . . . ?
C26 C27 C28 C29 1.3(12) . . . . ?
C27 C28 C29 C30 -2.6(13) . . . . ?
C28 C29 C30 C31 3.0(12) . . . . ?
C27 C26 C31 C30 0.9(11) . . . . ?
N1 C26 C31 C30 -179.3(6) . . . . ?
C27 C26 C31 C24 177.2(6) . . . . ?
N1 C26 C31 C24 -3.1(8) . . . . ?
C29 C30 C31 C26 -2.1(11) . . . . ?
C29 C30 C31 C24 -177.5(7) . . . . ?
C23 C24 C31 C26 136.3(7) . . . . ?
C32 C24 C31 C26 13.0(8) . . . . ?
C25 C24 C31 C26 -103.7(7) . . . . ?
C23 C24 C31 C30 -48.0(11) . . . . ?
C32 C24 C31 C30 -171.2(8) . . . . ?
C25 C24 C31 C30 72.1(10) . . . . ?
C26 N1 C32 O2 -158.9(7) . . . . ?
C33 N1 C32 O2 2.9(12) . . . . ?
C26 N1 C32 C24 18.5(7) . . . . ?
C33 N1 C32 C24 -179.6(6) . . . . ?
C31 C24 C32 O2 158.4(7) . . . . ?
C23 C24 C32 O2 29.4(9) . . . . ?
C25 C24 C32 O2 -86.4(8) . . . . ?
C31 C24 C32 N1 -19.2(7) . . . . ?
C23 C24 C32 N1 -148.1(6) . . . . ?
C25 C24 C32 N1 96.0(6) . . . . ?
C32 N1 C33 C40 132.8(7) . . . . ?
C26 N1 C33 C40 -67.6(8) . . . . ?
C32 N1 C33 C49 19.7(10) . . . . ?
C26 N1 C33 C49 179.3(6) . . . . ?
C32 N1 C33 C34 -100.1(8) . . . . ?
C26 N1 C33 C34 59.5(8) . . . . ?
N1 C33 C34 C39 54.5(9) . . . . ?
C40 C33 C34 C39 178.7(7) . . . . ?
C49 C33 C34 C39 -64.1(9) . . . . ?
N1 C33 C34 C35 -123.8(8) . . . . ?
C40 C33 C34 C35 0.4(11) . . . . ?
C49 C33 C34 C35 117.6(8) . . . . ?
C39 C34 C35 C36 2.2(13) . . . . ?
C33 C34 C35 C36 -179.6(8) . . . . ?
C34 C35 C36 C37 -0.4(16) . . . . ?
C35 C36 C37 C38 -1.0(18) . . . . ?
C36 C37 C38 C39 0.5(16) . . . . ?
C35 C34 C39 C38 -2.7(13) . . . . ?
C33 C34 C39 C38 179.0(7) . . . . ?
C37 C38 C39 C34 1.3(13) . . . . ?
N1 C33 C40 C45 -6.5(10) . . . . ?
C49 C33 C40 C45 110.1(8) . . . . ?
C34 C33 C40 C45 -128.7(8) . . . . ?
N1 C33 C40 C41 179.9(7) . . . . ?
C49 C33 C40 C41 -63.6(9) . . . . ?
C34 C33 C40 C41 57.7(10) . . . . ?
C45 C40 C41 C42 2.8(13) . . . . ?
C33 C40 C41 C42 176.9(9) . . . . ?
C40 C41 C42 C43 -0.9(17) . . . . ?
C41 C42 C43 C44 -1.7(18) . . . . ?
C42 C43 C44 C45 2.2(17) . . . . ?
C41 C40 C45 C44 -2.2(12) . . . . ?
C33 C40 C45 C44 -176.1(8) . . . . ?
C43 C44 C45 C40 -0.3(15) . . . . ?
C51 C46 C47 C48 0.2(17) . . . . ?
C46 C47 C48 C49 1.0(15) . . . . ?
C47 C48 C49 C50 -4.0(13) . . . . ?
C47 C48 C49 C33 -179.6(8) . . . . ?
N1 C33 C49 C48 -125.3(8) . . . . ?
C40 C33 C49 C48 116.7(8) . . . . ?
C34 C33 C49 C48 -7.8(11) . . . . ?
N1 C33 C49 C50 59.0(10) . . . . ?
C40 C33 C49 C50 -58.9(9) . . . . ?
C34 C33 C49 C50 176.5(8) . . . . ?
C48 C49 C50 C51 5.7(13) . . . . ?
C33 C49 C50 C51 -178.6(7) . . . . ?
C47 C46 C51 C50 1.6(17) . . . . ?
C49 C50 C51 C46 -4.5(15) . . . . ?
